data_1519856
loop_
_publ_author_name
'Besli, S.'
'Kilic, A.'
'Davies, David B.'
'Coles, Simon J.'
'Coles, Simon J.'
'Hursthouse, Michael B.'

_publ_section_title
;
 C18H24N5O2P3S2
;
_journal_name_full 'Crystal Structure Report Archive'
_journal_page_first 286
_journal_year 2007
_chemical_formula_sum 'C18 H24 N5 O2 P3 S2'
_chemical_formula_weight 499.45
_space_group_IT_number 78
_symmetry_cell_setting tetragonal
_symmetry_space_group_name_Hall 'P 4cw'
_symmetry_space_group_name_H-M 'P 43'
_atom_sites_solution_hydrogens geom
_atom_sites_solution_primary direct
_atom_sites_solution_secondary difmap
_cell_angle_alpha 90.00
_cell_angle_beta 90.00
_cell_angle_gamma 90.00
_cell_formula_units_Z 4
_cell_length_a 11.50090(10)
_cell_length_b 11.50090(10)
_cell_length_c 16.78340(10)
_cell_measurement_reflns_used 93378
_cell_measurement_temperature 120(2)
_cell_measurement_theta_max 27.48
_cell_measurement_theta_min 2.91
_cell_volume 2219.95(3)
_computing_cell_refinement 'DENZO, COLLECT'
_computing_data_reduction 'DENZO, COLLECT'
_computing_molecular_graphics 'PLATON (Spek, 2003)'
_computing_structure_refinement 'SHELXL-97 (Sheldrick, 1997)'
_computing_structure_solution 'SHELXS-97 (Sheldrick, 1997)'
_diffrn_ambient_temperature 120(2)
_diffrn_detector_area_resol_mean 9.091
_diffrn_measured_fraction_theta_full 0.998
_diffrn_measured_fraction_theta_max 0.998
_diffrn_measurement_device_type 'Bruker-Nonius KappaCCD Area Detector'
_diffrn_measurement_method '\f and \w scans'
_diffrn_radiation_monochromator graphite
_diffrn_radiation_source 'Bruker-Nonius FR591 rotating anode'
_diffrn_radiation_type MoK\a
_diffrn_radiation_wavelength 0.71073
_diffrn_reflns_av_R_equivalents 0.0419
_diffrn_reflns_av_sigmaI/netI 0.0228
_diffrn_reflns_limit_h_max 14
_diffrn_reflns_limit_h_min -14
_diffrn_reflns_limit_k_max 14
_diffrn_reflns_limit_k_min -14
_diffrn_reflns_limit_l_max 21
_diffrn_reflns_limit_l_min -20
_diffrn_reflns_number 56772
_diffrn_reflns_theta_full 27.48
_diffrn_reflns_theta_max 27.48
_diffrn_reflns_theta_min 3.00
_exptl_absorpt_coefficient_mu 0.483
_exptl_absorpt_correction_T_max 0.9904
_exptl_absorpt_correction_T_min 0.7605
_exptl_absorpt_correction_type multi-scan
_exptl_absorpt_process_details 'SADABS V2.10 (Sheldrick, G.M., 2003)'
_exptl_crystal_colour colourless
_exptl_crystal_density_diffrn 1.494
_exptl_crystal_density_method 'not measured'
_exptl_crystal_description rod
_exptl_crystal_F_000 1040
_exptl_crystal_size_max 0.60
_exptl_crystal_size_mid 0.05
_exptl_crystal_size_min 0.02
_refine_diff_density_max 0.169
_refine_diff_density_min -0.270
_refine_diff_density_rms 0.045
_refine_ls_abs_structure_details 'Flack H D (1983), Acta Cryst. A39, 876-881'
_refine_ls_abs_structure_Flack 0.01(4)
_refine_ls_extinction_method none
_refine_ls_goodness_of_fit_ref 1.033
_refine_ls_hydrogen_treatment mixed
_refine_ls_matrix_type full
_refine_ls_number_parameters 279
_refine_ls_number_reflns 4987
_refine_ls_number_restraints 1
_refine_ls_restrained_S_all 1.033
_refine_ls_R_factor_all 0.0231
_refine_ls_R_factor_gt 0.0218
_refine_ls_shift/su_max 0.001
_refine_ls_shift/su_mean 0.000
_refine_ls_structure_factor_coef Fsqd
_refine_ls_weighting_details 'calc w=1/[\s^2^(Fo^2^)+(0.0265P)^2^+0.6723P] where P=(Fo^2^+2Fc^2^)/3'
_refine_ls_weighting_scheme calc
_refine_ls_wR_factor_gt 0.0533
_refine_ls_wR_factor_ref 0.0539
_reflns_number_gt 4844
_reflns_number_total 4987
_reflns_threshold_expression >2sigma(I)
_cod_data_source_file eCrystal-286.cif
_cod_data_source_block 2007src0258
_cod_depositor_comments
;
Citation :
Besli, S and Kilic, A. and Davies, David B. and Coles, Simon J. and 
Coles, Simon J. and Hursthouse, Michael B. (2007) 
University of Southampton, Crystal Structure Report Archive. 
(doi:10.5258/ecrystals/286)

More at:
http://ecrystals.chem.soton.ac.uk/286/
;
_cod_original_sg_symbol_H-M P43
_cod_database_code 1519856

loop_
_symmetry_equiv_pos_as_xyz
'x, y, z'
'-x, -y, z+1/2'
'-y, x, z+3/4'
'y, -x, z+1/4'

loop_
_atom_site_label
_atom_site_type_symbol
_atom_site_fract_x
_atom_site_fract_y
_atom_site_fract_z
_atom_site_U_iso_or_equiv
_atom_site_adp_type
_atom_site_occupancy
_atom_site_symmetry_multiplicity
_atom_site_calc_flag
_atom_site_refinement_flags
_atom_site_disorder_assembly
_atom_site_disorder_group
C1 C 0.33720(15) 0.20863(14) -0.13795(10) 0.0200(3) Uani 1 1 d . . .
C2 C 0.45675(15) 0.20822(16) -0.15123(11) 0.0255(4) Uani 1 1 d . . .
H2 H 0.4931 0.1416 -0.1736 0.031 Uiso 1 1 calc R . .
C3 C 0.52272(17) 0.30517(18) -0.13175(12) 0.0313(4) Uani 1 1 d . . .
H3 H 0.6043 0.3050 -0.1406 0.038 Uiso 1 1 calc R . .
C4 C 0.46944(19) 0.40213(17) -0.09934(12) 0.0332(4) Uani 1 1 d . . .
H4 H 0.5147 0.4684 -0.0858 0.040 Uiso 1 1 calc R . .
C5 C 0.35026(19) 0.40305(16) -0.08655(12) 0.0328(4) Uani 1 1 d . . .
H5 H 0.3142 0.4700 -0.0644 0.039 Uiso 1 1 calc R . .
C6 C 0.28317(17) 0.30636(16) -0.10598(11) 0.0267(4) Uani 1 1 d . . .
H6 H 0.2015 0.3071 -0.0975 0.032 Uiso 1 1 calc R . .
C7 C 0.33088(14) -0.20922(14) -0.12030(10) 0.0175(3) Uani 1 1 d . . .
C8 C 0.34999(16) -0.20840(16) -0.20191(11) 0.0255(4) Uani 1 1 d . . .
H8 H 0.2914 -0.1804 -0.2369 0.031 Uiso 1 1 calc R . .
C9 C 0.45492(18) -0.24859(17) -0.23251(12) 0.0321(4) Uani 1 1 d . . .
H9 H 0.4684 -0.2478 -0.2884 0.039 Uiso 1 1 calc R . .
C10 C 0.53941(17) -0.28965(17) -0.18112(15) 0.0367(5) Uani 1 1 d . . .
H10 H 0.6110 -0.3176 -0.2019 0.044 Uiso 1 1 calc R . .
C11 C 0.52069(17) -0.29044(17) -0.09984(14) 0.0349(5) Uani 1 1 d . . .
H11 H 0.5798 -0.3180 -0.0651 0.042 Uiso 1 1 calc R . .
C12 C 0.41585(16) -0.25114(15) -0.06853(11) 0.0243(4) Uani 1 1 d . . .
H12 H 0.4024 -0.2528 -0.0127 0.029 Uiso 1 1 calc R . .
C13 C 0.60893(14) 0.12316(15) 0.02968(10) 0.0212(3) Uani 1 1 d . . .
H13A H 0.6692 0.1829 0.0198 0.025 Uiso 1 1 calc R . .
H13B H 0.5939 0.0815 -0.0209 0.025 Uiso 1 1 calc R . .
C14 C 0.65109(14) 0.03802(15) 0.09275(11) 0.0231(3) Uani 1 1 d . . .
H14A H 0.7229 -0.0004 0.0736 0.028 Uiso 1 1 calc R . .
H14B H 0.6705 0.0814 0.1419 0.028 Uiso 1 1 calc R . .
C15 C 0.56108(15) -0.05399(15) 0.11209(11) 0.0236(4) Uani 1 1 d . . .
H15A H 0.5473 -0.1030 0.0645 0.028 Uiso 1 1 calc R . .
H15B H 0.5906 -0.1047 0.1553 0.028 Uiso 1 1 calc R . .
C16 C -0.05487(14) 0.10229(15) 0.14191(10) 0.0211(3) Uani 1 1 d . . .
H16A H -0.0978 0.0716 0.1885 0.025 Uiso 1 1 calc R . .
H16B H -0.0795 0.0580 0.0942 0.025 Uiso 1 1 calc R . .
C17 C -0.08260(14) 0.23064(15) 0.13067(10) 0.0205(3) Uani 1 1 d . . .
H17A H -0.1670 0.2399 0.1211 0.025 Uiso 1 1 calc R . .
H17B H -0.0628 0.2734 0.1800 0.025 Uiso 1 1 calc R . .
C18 C -0.01568(14) 0.28288(14) 0.06114(10) 0.0200(3) Uani 1 1 d . . .
H18A H -0.0414 0.2461 0.0108 0.024 Uiso 1 1 calc R . .
H18B H -0.0322 0.3672 0.0577 0.024 Uiso 1 1 calc R . .
N1 N 0.36889(11) 0.01090(11) -0.00542(8) 0.0163(3) Uani 1 1 d . . .
N2 N 0.28645(12) 0.14655(12) 0.11531(8) 0.0178(3) Uani 1 1 d . . .
N3 N 0.13947(11) 0.06592(12) 0.00083(8) 0.0184(3) Uani 1 1 d . . .
N4 N 0.49990(12) 0.17968(12) 0.05832(8) 0.0173(3) Uani 1 1 d . . .
N5 N 0.07161(12) 0.08802(13) 0.15439(8) 0.0175(3) Uani 1 1 d . . .
O1 O 0.45222(10) -0.00054(10) 0.13695(7) 0.0195(2) Uani 1 1 d . . .
O2 O 0.10964(9) 0.26481(9) 0.07147(7) 0.0177(2) Uani 1 1 d . . .
P1 P 0.24553(3) 0.01056(3) -0.04708(2) 0.01458(8) Uani 1 1 d . . .
P2 P 0.39341(3) 0.08456(3) 0.07381(2) 0.01391(8) Uani 1 1 d . . .
P3 P 0.15696(3) 0.13630(3) 0.08322(2) 0.01424(8) Uani 1 1 d . . .
S1 S 0.25498(4) 0.08168(4) -0.16190(2) 0.02323(9) Uani 1 1 d . . .
S2 S 0.19603(3) -0.15868(3) -0.08061(2) 0.01872(8) Uani 1 1 d . . .
H4N H 0.4806(19) 0.2343(19) 0.0284(13) 0.025(5) Uiso 1 1 d . . .
H5N H 0.090(2) 0.030(2) 0.1720(14) 0.031(6) Uiso 1 1 d . . .

loop_
_atom_site_aniso_label
_atom_site_aniso_U_11
_atom_site_aniso_U_22
_atom_site_aniso_U_33
_atom_site_aniso_U_23
_atom_site_aniso_U_13
_atom_site_aniso_U_12
C1 0.0253(8) 0.0188(8) 0.0157(7) 0.0039(6) 0.0002(6) 0.0004(6)
C2 0.0262(9) 0.0241(9) 0.0261(9) 0.0075(7) 0.0049(7) 0.0051(7)
C3 0.0279(10) 0.0323(11) 0.0337(10) 0.0109(8) 0.0022(8) -0.0040(8)
C4 0.0453(12) 0.0237(9) 0.0307(10) 0.0071(7) -0.0043(8) -0.0085(9)
C5 0.0478(12) 0.0210(9) 0.0296(10) 0.0011(7) 0.0019(9) 0.0062(8)
C6 0.0284(9) 0.0264(9) 0.0252(9) 0.0031(7) 0.0039(7) 0.0050(7)
C7 0.0185(8) 0.0140(7) 0.0199(8) -0.0030(6) 0.0008(6) -0.0030(6)
C8 0.0285(9) 0.0250(9) 0.0231(9) -0.0018(7) 0.0032(7) -0.0016(7)
C9 0.0365(11) 0.0292(10) 0.0305(10) -0.0059(8) 0.0129(8) -0.0064(8)
C10 0.0221(9) 0.0264(10) 0.0615(14) -0.0176(9) 0.0117(9) -0.0039(7)
C11 0.0241(9) 0.0258(10) 0.0548(13) -0.0077(9) -0.0102(9) 0.0033(8)
C12 0.0282(9) 0.0204(8) 0.0244(9) -0.0034(6) -0.0051(7) -0.0002(7)
C13 0.0136(7) 0.0239(8) 0.0259(9) -0.0014(7) 0.0016(6) -0.0026(6)
C14 0.0149(7) 0.0268(9) 0.0275(9) -0.0025(7) -0.0047(6) 0.0020(6)
C15 0.0188(8) 0.0247(9) 0.0275(9) 0.0039(7) -0.0048(7) 0.0058(7)
C16 0.0163(8) 0.0214(8) 0.0256(9) 0.0018(6) -0.0009(6) -0.0017(6)
C17 0.0144(8) 0.0211(8) 0.0258(9) -0.0019(6) -0.0006(6) 0.0019(6)
C18 0.0192(8) 0.0183(8) 0.0227(8) 0.0008(6) -0.0049(6) 0.0044(6)
N1 0.0139(6) 0.0178(6) 0.0174(6) -0.0025(5) -0.0034(5) 0.0006(5)
N2 0.0153(7) 0.0216(7) 0.0163(6) -0.0029(5) -0.0027(5) -0.0004(5)
N3 0.0146(6) 0.0215(7) 0.0190(7) -0.0043(5) -0.0055(5) 0.0019(5)
N4 0.0140(7) 0.0165(7) 0.0215(7) -0.0002(5) -0.0011(5) -0.0007(5)
N5 0.0158(7) 0.0158(7) 0.0209(7) 0.0038(5) -0.0029(5) 0.0020(5)
O1 0.0167(6) 0.0231(6) 0.0187(6) 0.0045(4) -0.0033(4) 0.0011(5)
O2 0.0176(5) 0.0149(5) 0.0205(6) 0.0019(4) -0.0003(4) 0.0009(4)
P1 0.01505(18) 0.01530(19) 0.01340(17) -0.00087(14) -0.00292(14) -0.00030(15)
P2 0.01277(18) 0.01489(18) 0.01409(18) 0.00043(14) -0.00265(14) -0.00053(14)
P3 0.01356(18) 0.01454(18) 0.01463(18) -0.00049(14) -0.00215(14) 0.00074(14)
S1 0.0304(2) 0.0246(2) 0.01467(19) 0.00321(15) -0.00466(15) -0.00238(17)
S2 0.01720(19) 0.01957(19) 0.01940(19) -0.00470(14) 0.00197(15) -0.00432(15)

loop_
_atom_type_symbol
_atom_type_description
_atom_type_scat_dispersion_real
_atom_type_scat_dispersion_imag
_atom_type_scat_source
C C 0.0033 0.0016 'International Tables Vol C Tables 4.2.6.8 and 6.1.1.4'
H H 0.0000 0.0000 'International Tables Vol C Tables 4.2.6.8 and 6.1.1.4'
N N 0.0061 0.0033 'International Tables Vol C Tables 4.2.6.8 and 6.1.1.4'
O O 0.0106 0.0060 'International Tables Vol C Tables 4.2.6.8 and 6.1.1.4'
P P 0.1023 0.0942 'International Tables Vol C Tables 4.2.6.8 and 6.1.1.4'
S S 0.1246 0.1234 'International Tables Vol C Tables 4.2.6.8 and 6.1.1.4'

loop_
_geom_angle_atom_site_label_1
_geom_angle_atom_site_label_2
_geom_angle_atom_site_label_3
_geom_angle
_geom_angle_site_symmetry_1
_geom_angle_site_symmetry_3
C6 C1 C2 120.33(17) . .
C6 C1 S1 120.72(14) . .
C2 C1 S1 118.95(13) . .
C3 C2 C1 119.95(17) . .
C4 C3 C2 119.87(18) . .
C3 C4 C5 120.30(19) . .
C4 C5 C6 120.34(18) . .
C1 C6 C5 119.21(18) . .
C8 C7 C12 120.45(17) . .
C8 C7 S2 120.26(14) . .
C12 C7 S2 119.28(13) . .
C7 C8 C9 120.00(18) . .
C10 C9 C8 119.54(19) . .
C11 C10 C9 120.59(19) . .
C10 C11 C12 120.42(19) . .
C11 C12 C7 118.99(18) . .
N4 C13 C14 108.91(13) . .
C15 C14 C13 112.38(13) . .
O1 C15 C14 110.73(13) . .
N5 C16 C17 109.35(13) . .
C18 C17 C16 111.85(14) . .
O2 C18 C17 110.52(13) . .
P1 N1 P2 121.75(8) . .
P2 N2 P3 123.10(9) . .
P1 N3 P3 122.47(8) . .
C13 N4 P2 112.51(11) . .
C16 N5 P3 116.57(11) . .
C15 O1 P2 115.72(10) . .
C18 O2 P3 118.92(10) . .
N1 P1 N3 117.55(7) . .
N1 P1 S1 111.03(5) . .
N3 P1 S1 110.35(6) . .
N1 P1 S2 111.29(5) . .
N3 P1 S2 107.30(6) . .
S1 P1 S2 97.42(2) . .
N2 P2 O1 108.29(7) . .
N2 P2 N1 117.81(7) . .
O1 P2 N1 107.58(7) . .
N2 P2 N4 110.17(7) . .
O1 P2 N4 101.27(7) . .
N1 P2 N4 110.36(7) . .
O2 P3 N2 107.13(7) . .
O2 P3 N3 108.52(7) . .
N2 P3 N3 116.39(7) . .
O2 P3 N5 101.55(7) . .
N2 P3 N5 109.81(7) . .
N3 P3 N5 112.26(7) . .
C1 S1 P1 98.02(6) . .
C7 S2 P1 99.55(5) . .

loop_
_geom_bond_atom_site_label_1
_geom_bond_atom_site_label_2
_geom_bond_distance
_geom_bond_site_symmetry_2
C1 C6 1.392(2) .
C1 C2 1.393(2) .
C1 S1 1.7853(17) .
C2 C3 1.388(3) .
C3 C4 1.384(3) .
C4 C5 1.387(3) .
C5 C6 1.392(3) .
C7 C8 1.387(2) .
C7 C12 1.394(2) .
C7 S2 1.7851(16) .
C8 C9 1.391(3) .
C9 C10 1.382(3) .
C10 C11 1.381(3) .
C11 C12 1.391(3) .
C13 N4 1.492(2) .
C13 C14 1.521(2) .
C14 C15 1.516(2) .
C15 O1 1.456(2) .
C16 N5 1.479(2) .
C16 C17 1.522(2) .
C17 C18 1.522(2) .
C18 O2 1.4665(19) .
N1 P1 1.5817(13) .
N1 P2 1.6018(13) .
N2 P2 1.5832(14) .
N2 P3 1.5880(13) .
N3 P1 1.5937(14) .
N3 P3 1.6148(14) .
N4 P2 1.6626(14) .
N5 P3 1.6427(14) .
O1 P2 1.5933(11) .
O2 P3 1.5874(11) .
P1 S1 2.0963(6) .
P1 S2 2.1046(6) .
